data_1004065
loop_
_publ_author_name
'Mairesse, G'
'Barbier, P'
'Wignacourt, J P'
'Rubbens, A'
'Wallart, F'

_publ_section_title
;
X-ray, Raman, infrared, and nuclear magnetic resonance studies of the
crystal structure of ammonium tetrachloroaluminate, N H~4~ Al Cl~4~
;
_journal_coden_ASTM CJCHAG
_journal_name_full 'Canadian Journal of Chemistry'
_journal_page_first 764
_journal_page_last 771
_journal_paper_doi 10.1139/v78-127
_journal_volume 56
_journal_year 1978
_chemical_formula_structural 'N H4 AL CL4'
_chemical_formula_sum 'Al Cl4 H4 N'
_chemical_name_systematic 'AMMONIUM TETRACHLOROALUMINATE'
_space_group_IT_number 62
_symmetry_cell_setting orthorhombic
_symmetry_Int_Tables_number 62
_symmetry_space_group_name_Hall '-P 2ac 2n'
_symmetry_space_group_name_H-M 'P n m a'
_cell_angle_alpha 90
_cell_angle_beta 90
_cell_angle_gamma 90
_cell_formula_units_Z 4
_cell_length_a 11.022(6)
_cell_length_b 7.072(3)
_cell_length_c 9.257(5)
_cell_volume 721.6
_exptl_crystal_density_meas 1.68
_refine_ls_R_factor_all 0.027
_cod_original_formula_sum 'H4 Al Cl4 N'
_cod_database_code 1004065
_cod_depositor_comments
;
 Removing dummy H atoms since the hydrogen atoms they represent are already
 marked using the _atom_site_attached_hydrogens data item.

 Antanas Vaitkus,
 2017-09-11
;

loop_
_symmetry_equiv_pos_as_xyz
x,y,z
1/2+x,1/2-y,1/2-z
-x,1/2+y,-z
1/2-x,-y,1/2+z
-x,-y,-z
1/2-x,1/2+y,1/2+z
x,1/2-y,z
1/2+x,y,1/2-z

loop_
_atom_site_label
_atom_site_type_symbol
_atom_site_symmetry_multiplicity
_atom_site_Wyckoff_symbol
_atom_site_fract_x
_atom_site_fract_y
_atom_site_fract_z
_atom_site_occupancy
_atom_site_attached_hydrogens
_atom_site_calc_flag
Al1 Al3+ 4 c 0.56652(13) 0.25 0.68838(14) 1. 0 d
Cl1 Cl1- 4 c 0.71891(18) 0.25 0.54944(19) 1. 0 d
Cl2 Cl1- 4 c 0.40057(21) 0.25 0.57645(28) 1. 0 d
Cl3 Cl1- 8 d 0.57686(10) 0.00746(14) 0.82357(12) 1. 0 d
N1 N3- 4 c 0.68464(50) 0.25 0.17485(66) 1. 4 d

loop_
_atom_type_symbol
_atom_type_oxidation_number
Al3+ 3.000
Cl1- -1.000
N3- -3.000
